data_4506528
loop_
_publ_author_name
'Rosokha, Sergiy V.'
'Vinakos, Michael K.'

_publ_section_title
;
 Hybrid Network Formation via Halogen Bonding of the Neutral
 Bromo-Substituted Organic Molecules with Anionic Metal--Bromide Complexes
;
_journal_issue 8
_journal_name_full 'Crystal Growth &amp; Design'
_journal_page_first 4149
_journal_paper_doi 10.1021/cg300654e
_journal_volume 12
_journal_year 2012
_chemical_formula_sum 'C13 H29 Br5 Cu N'
_chemical_formula_weight 662.46
_chemical_name_systematic
; 
 ? 
;
_space_group_IT_number 14
_symmetry_cell_setting monoclinic
_symmetry_space_group_name_Hall '-P 2ybc'
_symmetry_space_group_name_H-M 'P 1 21/c 1'
_atom_sites_solution_hydrogens geom
_atom_sites_solution_primary direct
_atom_sites_solution_secondary difmap
_audit_creation_method SHELXL-97
_cell_angle_alpha 90.00
_cell_angle_beta 108.214(4)
_cell_angle_gamma 90.00
_cell_formula_units_Z 4
_cell_length_a 10.466(2)
_cell_length_b 13.532(3)
_cell_length_c 16.404(4)
_cell_measurement_reflns_used 4094
_cell_measurement_temperature 173(2)
_cell_measurement_theta_max 25.96
_cell_measurement_theta_min 2.54
_cell_volume 2206.8(8)
_computing_cell_refinement 'SAINT V6.28 (BrukerAXS, 1997-2001)'
_computing_data_collection 'SMART V5.630 (BrukerAXS, 1997-2001)'
_computing_data_reduction 'SAINT & SADABS V2.06 (Sheldrick, 2000)'
_computing_molecular_graphics 'XP V5.06 (BrukerAXS, 1997-99)'
_computing_publication_material 'SHELXL-93, XCIF V5.05 (BrukerAXS, 1997-99)'
_computing_structure_refinement 'SHELXTL v. 6.12 (Sheldrick, 2001)'
_computing_structure_solution 'SHELXTL v. 6.12 (Sheldrick, 2001)'
_diffrn_ambient_temperature 173(2)
_diffrn_measured_fraction_theta_full 0.991
_diffrn_measured_fraction_theta_max 0.959
_diffrn_measurement_device 'Siemens SMART'
_diffrn_measurement_method
;
\w-scan, frame range 0.3 deg, hemisphere
;
_diffrn_radiation_monochromator graphite
_diffrn_radiation_source 'fine-focus sealed tube'
_diffrn_radiation_type MoK\a
_diffrn_radiation_wavelength 0.71073
_diffrn_reflns_av_R_equivalents 0.0457
_diffrn_reflns_av_sigmaI/netI 0.0659
_diffrn_reflns_limit_h_max 14
_diffrn_reflns_limit_h_min -9
_diffrn_reflns_limit_k_max 16
_diffrn_reflns_limit_k_min -19
_diffrn_reflns_limit_l_max 23
_diffrn_reflns_limit_l_min -23
_diffrn_reflns_number 16309
_diffrn_reflns_theta_full 29.90
_diffrn_reflns_theta_max 30.61
_diffrn_reflns_theta_min 1.99
_diffrn_standards_decay_% 0
_diffrn_standards_interval_count 0
_diffrn_standards_interval_time 0
_diffrn_standards_number none
_exptl_absorpt_coefficient_mu 10.036
_exptl_absorpt_correction_T_max 0.2966
_exptl_absorpt_correction_T_min 0.2388
_exptl_absorpt_correction_type multi-scan
_exptl_absorpt_process_details 'Semi-empirical (SADABS procedure)'
_exptl_crystal_colour colorless
_exptl_crystal_density_diffrn 1.994
_exptl_crystal_density_method 'not measured'
_exptl_crystal_description block
_exptl_crystal_F_000 1272
_exptl_crystal_size_max 0.20
_exptl_crystal_size_mid 0.20
_exptl_crystal_size_min 0.16
_refine_diff_density_max 1.502
_refine_diff_density_min -0.974
_refine_diff_density_rms 0.170
_refine_ls_extinction_method none
_refine_ls_goodness_of_fit_ref 0.985
_refine_ls_hydrogen_treatment mixed
_refine_ls_matrix_type full
_refine_ls_number_parameters 188
_refine_ls_number_reflns 6519
_refine_ls_number_restraints 0
_refine_ls_restrained_S_all 0.985
_refine_ls_R_factor_all 0.0845
_refine_ls_R_factor_gt 0.0485
_refine_ls_shift/su_max 0.001
_refine_ls_shift/su_mean 0.000
_refine_ls_structure_factor_coef Fsqd
_refine_ls_weighting_details 'calc w=1/[\s^2^(Fo^2^)+(0.0600P)^2^+0.0000P] where P=(Fo^2^+2Fc^2^)/3'
_refine_ls_weighting_scheme calc
_refine_ls_wR_factor_gt 0.1070
_refine_ls_wR_factor_ref 0.1226
_reflns_number_gt 4225
_reflns_number_total 6519
_reflns_threshold_expression >2sigma(I)
_cod_data_source_file cg300654e_si_002.cif
_cod_data_source_block ros96
_cod_original_cell_volume 2206.8(9)
_cod_original_sg_symbol_H-M 'P 21/c'
_cod_database_code 4506528

loop_
_symmetry_equiv_pos_as_xyz
'x, y, z'
'-x, y+1/2, -z+1/2'
'-x, -y, -z'
'x, -y-1/2, z-1/2'

loop_
_atom_site_label
_atom_site_type_symbol
_atom_site_fract_x
_atom_site_fract_y
_atom_site_fract_z
_atom_site_U_iso_or_equiv
_atom_site_adp_type
_atom_site_occupancy
_atom_site_symmetry_multiplicity
_atom_site_calc_flag
_atom_site_refinement_flags
Cu1 Cu 0.33087(6) 0.20179(4) 0.38565(3) 0.03698(15) Uani 1 1 d .
Br1 Br 0.49772(5) 0.31052(4) 0.42985(3) 0.04423(14) Uani 1 1 d .
Br2 Br 0.17304(5) 0.08725(4) 0.33668(3) 0.04332(14) Uani 1 1 d .
C1 C 0.9723(5) 0.3666(4) 0.0946(3) 0.0357(10) Uani 1 1 d .
H1 H 0.964(5) 0.437(4) 0.109(3) 0.043 Uiso 1 1 d .
Br3 Br 1.06395(5) 0.28526(4) 0.19166(3) 0.04196(14) Uani 1 1 d .
Br4 Br 1.06984(5) 0.37037(4) 0.01207(3) 0.04378(14) Uani 1 1 d .
Br5 Br 0.79155(5) 0.31855(4) 0.04079(3) 0.04361(14) Uani 1 1 d .
N1 N 0.3750(3) 0.9135(2) 0.76769(19) 0.0270(7) Uani 1 1 d .
C2 C 0.5034(4) 0.9261(3) 0.8431(2) 0.0294(9) Uani 1 1 d .
H2A H 0.5186 0.9977 0.8545 0.035 Uiso 1 1 calc R
H2B H 0.4887 0.8961 0.8944 0.035 Uiso 1 1 calc R
C3 C 0.6304(5) 0.8820(4) 0.8324(3) 0.0416(11) Uani 1 1 d .
H3A H 0.6489 0.9121 0.7822 0.050 Uiso 1 1 calc R
H3B H 0.6189 0.8099 0.8225 0.050 Uiso 1 1 calc R
C4 C 0.7477(5) 0.9022(4) 0.9139(3) 0.0443(12) Uani 1 1 d .
H4A H 0.7562 0.9735 0.9245 0.066 Uiso 1 1 calc R
H4B H 0.8311 0.8766 0.9067 0.066 Uiso 1 1 calc R
H4C H 0.7308 0.8692 0.9628 0.066 Uiso 1 1 calc R
C5 C 0.3932(4) 0.9495(3) 0.6842(2) 0.0315(9) Uani 1 1 d .
H5A H 0.4611 0.9070 0.6708 0.038 Uiso 1 1 calc R
H5B H 0.3071 0.9401 0.6376 0.038 Uiso 1 1 calc R
C6 C 0.4363(5) 1.0564(4) 0.6830(3) 0.0420(12) Uani 1 1 d .
H6A H 0.5188 1.0689 0.7316 0.050 Uiso 1 1 calc R
H6B H 0.3646 1.1008 0.6890 0.050 Uiso 1 1 calc R
C7 C 0.4631(5) 1.0772(4) 0.5984(3) 0.0429(11) Uani 1 1 d .
H7A H 0.5398 1.0376 0.5953 0.064 Uiso 1 1 calc R
H7B H 0.4835 1.1475 0.5951 0.064 Uiso 1 1 calc R
H7C H 0.3833 1.0599 0.5504 0.064 Uiso 1 1 calc R
C8 C 0.2638(4) 0.9727(3) 0.7859(3) 0.0330(9) Uani 1 1 d .
H8A H 0.1822 0.9679 0.7353 0.040 Uiso 1 1 calc R
H8B H 0.2913 1.0430 0.7924 0.040 Uiso 1 1 calc R
C9 C 0.2267(5) 0.9420(4) 0.8648(3) 0.0393(11) Uani 1 1 d .
H9A H 0.2025 0.8710 0.8609 0.047 Uiso 1 1 calc R
H9B H 0.3048 0.9519 0.9170 0.047 Uiso 1 1 calc R
C10 C 0.1096(5) 1.0027(4) 0.8711(3) 0.0446(12) Uani 1 1 d .
H10A H 0.1339 1.0729 0.8748 0.067 Uiso 1 1 calc R
H10B H 0.0869 0.9832 0.9224 0.067 Uiso 1 1 calc R
H10C H 0.0319 0.9915 0.8200 0.067 Uiso 1 1 calc R
C11 C 0.3416(4) 0.8038(3) 0.7581(3) 0.0308(9) Uani 1 1 d .
H11A H 0.4113 0.7698 0.7392 0.037 Uiso 1 1 calc R
H11B H 0.3463 0.7770 0.8151 0.037 Uiso 1 1 calc R
C12 C 0.2044(5) 0.7790(3) 0.6952(3) 0.0385(10) Uani 1 1 d .
H12A H 0.1928 0.8131 0.6400 0.046 Uiso 1 1 calc R
H12B H 0.1328 0.8020 0.7183 0.046 Uiso 1 1 calc R
C13 C 0.1930(6) 0.6661(4) 0.6807(4) 0.0561(14) Uani 1 1 d .
H13A H 0.2642 0.6437 0.6579 0.084 Uiso 1 1 calc R
H13B H 0.1050 0.6503 0.6396 0.084 Uiso 1 1 calc R
H13C H 0.2025 0.6327 0.7353 0.084 Uiso 1 1 calc R

loop_
_atom_site_aniso_label
_atom_site_aniso_U_11
_atom_site_aniso_U_22
_atom_site_aniso_U_33
_atom_site_aniso_U_23
_atom_site_aniso_U_13
_atom_site_aniso_U_12
Cu1 0.0399(3) 0.0403(3) 0.0316(3) 0.0009(2) 0.0123(2) -0.0010(2)
Br1 0.0475(3) 0.0419(3) 0.0414(3) 0.0015(2) 0.0113(2) -0.0054(2)
Br2 0.0451(3) 0.0515(3) 0.0345(2) 0.0002(2) 0.0140(2) -0.0096(2)
C1 0.039(3) 0.037(3) 0.037(2) 0.0016(19) 0.0203(19) 0.000(2)
Br3 0.0430(3) 0.0540(3) 0.0292(2) 0.00285(19) 0.01178(18) 0.0004(2)
Br4 0.0443(3) 0.0516(3) 0.0413(2) 0.0080(2) 0.0218(2) -0.0004(2)
Br5 0.0368(3) 0.0564(3) 0.0381(2) 0.0099(2) 0.01244(19) -0.0004(2)
N1 0.0328(19) 0.0309(19) 0.0197(14) 0.0009(13) 0.0119(13) 0.0047(15)
C2 0.033(2) 0.032(2) 0.0236(18) 0.0013(16) 0.0091(16) 0.0039(18)
C3 0.033(3) 0.053(3) 0.038(2) -0.008(2) 0.0107(19) 0.005(2)
C4 0.033(3) 0.057(3) 0.039(2) 0.000(2) 0.0062(19) 0.004(2)
C5 0.036(2) 0.040(2) 0.0194(17) -0.0006(16) 0.0100(16) -0.003(2)
C6 0.058(3) 0.041(3) 0.028(2) 0.0031(19) 0.015(2) -0.013(2)
C7 0.045(3) 0.050(3) 0.033(2) 0.010(2) 0.013(2) -0.006(2)
C8 0.038(2) 0.037(2) 0.0256(18) 0.0018(17) 0.0126(17) 0.0049(19)
C9 0.043(3) 0.047(3) 0.033(2) 0.007(2) 0.0191(19) 0.005(2)
C10 0.032(3) 0.071(4) 0.032(2) -0.010(2) 0.0106(18) 0.010(2)
C11 0.034(2) 0.028(2) 0.030(2) 0.0005(16) 0.0107(17) -0.0008(18)
C12 0.037(3) 0.037(3) 0.040(2) 0.0004(19) 0.0115(19) -0.011(2)
C13 0.055(4) 0.054(3) 0.065(4) -0.012(3) 0.026(3) -0.021(3)

loop_
_atom_type_symbol
_atom_type_description
_atom_type_scat_dispersion_real
_atom_type_scat_dispersion_imag
_atom_type_scat_source
C C 0.0033 0.0016 'International Tables Vol C Tables 4.2.6.8 and 6.1.1.4'
H H 0.0000 0.0000 'International Tables Vol C Tables 4.2.6.8 and 6.1.1.4'
N N 0.0061 0.0033 'International Tables Vol C Tables 4.2.6.8 and 6.1.1.4'
Cu Cu 0.3201 1.2651 'International Tables Vol C Tables 4.2.6.8 and 6.1.1.4'
Br Br -0.2901 2.4595 'International Tables Vol C Tables 4.2.6.8 and 6.1.1.4'

loop_
_geom_angle_atom_site_label_1
_geom_angle_atom_site_label_2
_geom_angle_atom_site_label_3
_geom_angle
Br2 Cu1 Br1 175.86(3)
Br3 C1 Br5 110.4(2)
Br3 C1 Br4 111.0(2)
Br5 C1 Br4 110.1(2)
Br3 C1 H1 114(3)
Br5 C1 H1 106(3)
Br4 C1 H1 104(3)
C8 N1 C5 109.2(3)
C8 N1 C11 111.7(3)
C5 N1 C11 107.9(3)
C8 N1 C2 108.5(3)
C5 N1 C2 111.6(3)
C11 N1 C2 108.0(3)
C3 C2 N1 116.4(3)
C3 C2 H2A 108.2
N1 C2 H2A 108.2
C3 C2 H2B 108.2
N1 C2 H2B 108.2
H2A C2 H2B 107.3
C2 C3 C4 108.7(4)
C2 C3 H3A 109.9
C4 C3 H3A 109.9
C2 C3 H3B 109.9
C4 C3 H3B 109.9
H3A C3 H3B 108.3
C3 C4 H4A 109.5
C3 C4 H4B 109.5
H4A C4 H4B 109.5
C3 C4 H4C 109.5
H4A C4 H4C 109.5
H4B C4 H4C 109.5
C6 C5 N1 115.9(3)
C6 C5 H5A 108.3
N1 C5 H5A 108.3
C6 C5 H5B 108.3
N1 C5 H5B 108.3
H5A C5 H5B 107.4
C5 C6 C7 109.1(4)
C5 C6 H6A 109.9
C7 C6 H6A 109.9
C5 C6 H6B 109.9
C7 C6 H6B 109.9
H6A C6 H6B 108.3
C6 C7 H7A 109.5
C6 C7 H7B 109.5
H7A C7 H7B 109.5
C6 C7 H7C 109.5
H7A C7 H7C 109.5
H7B C7 H7C 109.5
N1 C8 C9 116.0(3)
N1 C8 H8A 108.3
C9 C8 H8A 108.3
N1 C8 H8B 108.3
C9 C8 H8B 108.3
H8A C8 H8B 107.4
C10 C9 C8 109.8(4)
C10 C9 H9A 109.7
C8 C9 H9A 109.7
C10 C9 H9B 109.7
C8 C9 H9B 109.7
H9A C9 H9B 108.2
C9 C10 H10A 109.5
C9 C10 H10B 109.5
H10A C10 H10B 109.5
C9 C10 H10C 109.5
H10A C10 H10C 109.5
H10B C10 H10C 109.5
C12 C11 N1 115.1(3)
C12 C11 H11A 108.5
N1 C11 H11A 108.5
C12 C11 H11B 108.5
N1 C11 H11B 108.5
H11A C11 H11B 107.5
C11 C12 C13 109.6(4)
C11 C12 H12A 109.8
C13 C12 H12A 109.8
C11 C12 H12B 109.8
C13 C12 H12B 109.8
H12A C12 H12B 108.2
C12 C13 H13A 109.5
C12 C13 H13B 109.5
H13A C13 H13B 109.5
C12 C13 H13C 109.5
H13A C13 H13C 109.5
H13B C13 H13C 109.5

loop_
_geom_bond_atom_site_label_1
_geom_bond_atom_site_label_2
_geom_bond_distance
Cu1 Br2 2.2241(8)
Cu1 Br1 2.2244(8)
C1 Br3 1.926(5)
C1 Br5 1.933(5)
C1 Br4 1.935(4)
C1 H1 0.99(5)
N1 C8 1.518(5)
N1 C5 1.521(5)
N1 C11 1.522(5)
N1 C2 1.524(5)
C2 C3 1.516(6)
C2 H2A 0.9900
C2 H2B 0.9900
C3 C4 1.532(6)
C3 H3A 0.9900
C3 H3B 0.9900
C4 H4A 0.9800
C4 H4B 0.9800
C4 H4C 0.9800
C5 C6 1.518(6)
C5 H5A 0.9900
C5 H5B 0.9900
C6 C7 1.526(6)
C6 H6A 0.9900
C6 H6B 0.9900
C7 H7A 0.9800
C7 H7B 0.9800
C7 H7C 0.9800
C8 C9 1.521(6)
C8 H8A 0.9900
C8 H8B 0.9900
C9 C10 1.505(6)
C9 H9A 0.9900
C9 H9B 0.9900
C10 H10A 0.9800
C10 H10B 0.9800
C10 H10C 0.9800
C11 C12 1.520(6)
C11 H11A 0.9900
C11 H11B 0.9900
C12 C13 1.545(7)
C12 H12A 0.9900
C12 H12B 0.9900
C13 H13A 0.9800
C13 H13B 0.9800
C13 H13C 0.9800
